data_4103938
loop_
_publ_author_name
'Shinji Yamada'
'Yoko Tokugawa'

_publ_section_title
;
 Cation-\p Controlled Solid-State Photodimerization of 4-Azachalcones
;
_journal_name_full 'Journal of the American Chemical Society'
_journal_page_first 2098
_journal_page_last 2099
_journal_paper_doi 10.1021/ja809906c
_journal_volume 131
_journal_year 2009
_chemical_formula_moiety 'C15 H14 Cl N O2 '
_chemical_formula_sum 'C15 H14 Cl N O2'
_chemical_formula_weight 275.73
_space_group_IT_number 14
_symmetry_cell_setting monoclinic
_symmetry_Int_Tables_number 14
_symmetry_space_group_name_Hall '-P 2yn'
_symmetry_space_group_name_H-M 'P 1 21/n 1'
_cell_angle_alpha 90.0000
_cell_angle_beta 101.889(2)
_cell_angle_gamma 90.0000
_cell_formula_units_Z 4
_cell_length_a 7.1308(3)
_cell_length_b 14.4771(6)
_cell_length_c 13.2057(5)
_cell_measurement_reflns_used 5162
_cell_measurement_temperature 298.1
_cell_measurement_theta_max 68.2
_cell_measurement_theta_min 3.1
_cell_volume 1334.02(9)
_computing_cell_refinement PROCESS-AUTO
_computing_data_collection PROCESS-AUTO
_computing_data_reduction CrystalStructure
_computing_publication_material 'CrystalStructure 3.8'
_computing_structure_refinement SHELXL
_computing_structure_solution SHELXS97
_diffrn_detector_area_resol_mean 10.00
_diffrn_measured_fraction_theta_full 0.980
_diffrn_measured_fraction_theta_max 0.980
_diffrn_measurement_device_type 'Rigaku RAXIS-RAPID'
_diffrn_measurement_method \w
_diffrn_radiation_type 'Cu K\a'
_diffrn_radiation_wavelength 1.54187
_diffrn_reflns_av_R_equivalents 0.071
_diffrn_reflns_limit_h_max 8
_diffrn_reflns_limit_h_min -8
_diffrn_reflns_limit_k_max 17
_diffrn_reflns_limit_k_min -17
_diffrn_reflns_limit_l_max 15
_diffrn_reflns_limit_l_min -15
_diffrn_reflns_number 14310
_diffrn_reflns_theta_full 68.25
_diffrn_reflns_theta_max 68.25
_exptl_absorpt_coefficient_mu 2.513
_exptl_absorpt_correction_type none
_exptl_crystal_colour yellow
_exptl_crystal_density_diffrn 1.373
_exptl_crystal_density_method 'not measured'
_exptl_crystal_description prism
_exptl_crystal_F_000 576.00
_exptl_crystal_size_max 0.35
_exptl_crystal_size_mid 0.20
_exptl_crystal_size_min 0.15
_refine_diff_density_max 0.47
_refine_diff_density_min -0.21
_refine_ls_extinction_method none
_refine_ls_goodness_of_fit_ref 1.084
_refine_ls_hydrogen_treatment refall
_refine_ls_number_parameters 173
_refine_ls_number_reflns 2396
_refine_ls_R_factor_gt 0.0609
_refine_ls_shift/su_max 0.0010
_refine_ls_structure_factor_coef Fsqd
_refine_ls_weighting_details 'w = 1/[\s^2^(Fo^2^)+(0.1003P)^2^+0.0000P] where P=(Fo^2^+2Fc^2^)/3'
_refine_ls_weighting_scheme calc
_refine_ls_wR_factor_ref 0.1910
_reflns_number_gt 1539
_reflns_number_total 2396
_reflns_threshold_expression F^2^>2.0\s(F^2^)
_cod_data_source_file ja809906c_si_004.cif
_cod_data_source_block '_Compd1bHCl'
_cod_original_cell_volume 1334.03(9)
_cod_original_formula_sum 'C15 H14 Cl N O2 '
_cod_database_code 4103938

loop_
_symmetry_equiv_pos_site_id
_symmetry_equiv_pos_as_xyz
1 +X,+Y,+Z
2 1/2-X,1/2+Y,1/2-Z
3 -X,-Y,-Z
4 1/2+X,1/2-Y,1/2+Z

loop_
_atom_site_label
_atom_site_type_symbol
_atom_site_fract_x
_atom_site_fract_y
_atom_site_fract_z
_atom_site_U_iso_or_equiv
_atom_site_adp_type
_atom_site_occupancy
_atom_site_symmetry_multiplicity
_atom_site_calc_flag
_atom_site_refinement_flags
Cl(1) Cl 0.05873(13) 1.02326(6) 0.22578(6) 0.0761(3) Uani 1.00 1 d .
O(1) O 0.3911(3) 1.13040(16) 0.66085(18) 0.0888(7) Uani 1.00 1 d .
O(2) O 0.0897(3) 0.59060(15) 0.46858(18) 0.0819(7) Uani 1.00 1 d .
N(1) N 0.3201(3) 1.36335(18) 0.3872(2) 0.0681(7) Uani 1.00 1 d .
C(1) C 0.2512(4) 1.2862(2) 0.3402(2) 0.0677(8) Uani 1.00 1 d .
C(2) C 0.2485(4) 1.2062(2) 0.3955(2) 0.0629(8) Uani 1.00 1 d .
C(3) C 0.3202(3) 1.2069(2) 0.5016(2) 0.0547(7) Uani 1.00 1 d .
C(4) C 0.3872(4) 1.2889(2) 0.5473(2) 0.0644(8) Uani 1.00 1 d .
C(5) C 0.3870(4) 1.3666(2) 0.4889(2) 0.0728(9) Uani 1.00 1 d .
C(6) C 0.3322(4) 1.1216(2) 0.5683(2) 0.0629(8) Uani 1.00 1 d .
C(7) C 0.2702(4) 1.0328(2) 0.5221(2) 0.0725(9) Uani 1.00 1 d .
C(8) C 0.2666(4) 0.9576(2) 0.5798(2) 0.0746(9) Uani 1.00 1 d .
C(9) C 0.2178(4) 0.8634(2) 0.5454(2) 0.0681(8) Uani 1.00 1 d .
C(10) C 0.1446(4) 0.8404(2) 0.4437(2) 0.0672(8) Uani 1.00 1 d .
C(11) C 0.0988(4) 0.7513(2) 0.4145(2) 0.0634(8) Uani 1.00 1 d .
C(12) C 0.1286(4) 0.6811(2) 0.4889(2) 0.0626(8) Uani 1.00 1 d .
C(13) C 0.2035(4) 0.7035(2) 0.5914(2) 0.0696(9) Uani 1.00 1 d .
C(14) C 0.2465(5) 0.7925(2) 0.6181(2) 0.0740(9) Uani 1.00 1 d .
C(15) C -0.0046(5) 0.5655(2) 0.3666(2) 0.0789(9) Uani 1.00 1 d .
H(1) H 0.2041 1.2862 0.2691 0.081 Uiso 1.00 1 c R
H(2) H 0.1991 1.1521 0.3624 0.075 Uiso 1.00 1 c R
H(3) H 0.4330 1.2915 0.6185 0.077 Uiso 1.00 1 c R
H(4) H 0.4336 1.4219 0.5202 0.087 Uiso 1.00 1 c R
H(5) H 0.2321 1.0283 0.4506 0.087 Uiso 1.00 1 c R
H(6) H 0.2993 0.9664 0.6510 0.090 Uiso 1.00 1 c R
H(7) H 0.1260 0.8866 0.3937 0.081 Uiso 1.00 1 c R
H(8) H 0.0481 0.7374 0.3456 0.076 Uiso 1.00 1 c R
H(9) H 0.2241 0.6575 0.6416 0.084 Uiso 1.00 1 c R
H(10) H 0.2967 0.8066 0.6871 0.089 Uiso 1.00 1 c R
H(11) H -0.1408 0.5670 0.3616 0.095 Uiso 1.00 1 c R
H(12) H 0.0336 0.5043 0.3515 0.095 Uiso 1.00 1 c R
H(13) H 0.0298 0.6082 0.3179 0.095 Uiso 1.00 1 c R
H(14) H 0.3217 1.4127 0.3511 0.082 Uiso 1.00 1 c R

loop_
_atom_site_aniso_label
_atom_site_aniso_U_11
_atom_site_aniso_U_22
_atom_site_aniso_U_33
_atom_site_aniso_U_12
_atom_site_aniso_U_13
_atom_site_aniso_U_23
Cl(1) 0.0982(7) 0.0662(5) 0.0596(5) 0.0102(4) 0.0061(4) -0.0050(3)
O(1) 0.126(2) 0.0725(15) 0.0582(14) -0.0150(13) -0.0031(13) 0.0069(10)
O(2) 0.1029(18) 0.0647(14) 0.0703(14) -0.0160(12) -0.0003(12) 0.0108(11)
N(1) 0.0744(18) 0.0618(16) 0.0662(17) -0.0008(13) 0.0099(13) 0.0102(12)
C(1) 0.077(2) 0.0677(19) 0.0534(17) -0.0041(16) 0.0016(15) -0.0022(14)
C(2) 0.069(2) 0.0590(17) 0.0573(17) -0.0050(15) 0.0045(15) -0.0047(14)
C(3) 0.0532(17) 0.0589(16) 0.0508(16) 0.0012(13) 0.0077(13) -0.0015(13)
C(4) 0.077(2) 0.0607(17) 0.0514(17) -0.0059(16) 0.0035(15) -0.0020(14)
C(5) 0.082(2) 0.065(2) 0.067(2) -0.0086(16) 0.0053(17) -0.0009(16)
C(6) 0.068(2) 0.0602(18) 0.0570(18) -0.0039(15) 0.0051(15) 0.0021(13)
C(7) 0.088(2) 0.063(2) 0.0590(18) -0.0007(17) -0.0015(16) 0.0047(15)
C(8) 0.083(2) 0.069(2) 0.067(2) 0.0013(17) 0.0036(17) 0.0029(16)
C(9) 0.085(2) 0.0539(17) 0.0611(19) 0.0059(15) 0.0052(16) 0.0046(14)
C(10) 0.084(2) 0.0576(18) 0.0566(18) 0.0076(16) 0.0078(16) 0.0076(14)
C(11) 0.068(2) 0.0678(19) 0.0505(16) 0.0006(14) 0.0023(14) 0.0066(13)
C(12) 0.065(2) 0.0604(17) 0.0609(18) -0.0024(15) 0.0105(15) 0.0065(14)
C(13) 0.076(2) 0.064(2) 0.066(2) 0.0055(16) 0.0058(16) 0.0188(15)
C(14) 0.095(2) 0.068(2) 0.0522(18) 0.0029(18) -0.0025(16) 0.0057(15)
C(15) 0.088(2) 0.073(2) 0.071(2) -0.0110(18) 0.0039(18) 0.0017(17)

loop_
_atom_type_symbol
_atom_type_description
_atom_type_scat_dispersion_real
_atom_type_scat_dispersion_imag
_atom_type_scat_source
C C 0.018 0.009
;
International Tables for Crystallography
(1992, Vol. C, Tables 4.2.6.8 and 6.1.1.4)
;
H H 0.000 0.000
;
International Tables for Crystallography
(1992, Vol. C, Table 6.1.1.4)
;
O O 0.049 0.032
;
International Tables for Crystallography
(1992, Vol. C, Tables 4.2.6.8 and 6.1.1.4)
;
N N 0.031 0.018
;
International Tables for Crystallography
(1992, Vol. C, Tables 4.2.6.8 and 6.1.1.4)
;
Cl Cl 0.364 0.702
;
International Tables for Crystallography
(1992, Vol. C, Tables 4.2.6.8 and 6.1.1.4)
;

loop_
_geom_angle_atom_site_label_1
_geom_angle_atom_site_label_2
_geom_angle_atom_site_label_3
_geom_angle
_geom_angle_publ_flag
C(12) O(2) C(15) 118.2(2) yes
C(1) N(1) C(5) 121.6(2) yes
N(1) C(1) C(2) 120.6(2) yes
C(1) C(2) C(3) 119.2(2) yes
C(2) C(3) C(4) 118.2(2) yes
C(2) C(3) C(6) 123.2(2) yes
C(4) C(3) C(6) 118.6(2) yes
C(3) C(4) C(5) 120.3(2) yes
N(1) C(5) C(4) 120.0(2) yes
O(1) C(6) C(3) 117.9(2) yes
O(1) C(6) C(7) 121.9(2) yes
C(3) C(6) C(7) 120.3(2) yes
C(6) C(7) C(8) 121.5(3) yes
C(7) C(8) C(9) 128.2(3) yes
C(8) C(9) C(10) 123.2(2) yes
C(8) C(9) C(14) 119.0(2) yes
C(10) C(9) C(14) 117.8(2) yes
C(9) C(10) C(11) 121.5(2) yes
C(10) C(11) C(12) 119.7(2) yes
O(2) C(12) C(11) 124.7(2) yes
O(2) C(12) C(13) 116.2(2) yes
C(11) C(12) C(13) 119.2(2) yes
C(12) C(13) C(14) 119.8(2) yes
C(9) C(14) C(13) 121.9(2) yes
C(1) N(1) H(14) 119.2 no
C(5) N(1) H(14) 119.2 no
N(1) C(1) H(1) 119.7 no
C(2) C(1) H(1) 119.7 no
C(1) C(2) H(2) 120.4 no
C(3) C(2) H(2) 120.4 no
C(3) C(4) H(3) 119.8 no
C(5) C(4) H(3) 119.9 no
N(1) C(5) H(4) 120.0 no
C(4) C(5) H(4) 120.0 no
C(6) C(7) H(5) 119.2 no
C(8) C(7) H(5) 119.2 no
C(7) C(8) H(6) 115.9 no
C(9) C(8) H(6) 115.9 no
C(9) C(10) H(7) 119.2 no
C(11) C(10) H(7) 119.2 no
C(10) C(11) H(8) 120.1 no
C(12) C(11) H(8) 120.1 no
C(12) C(13) H(9) 120.1 no
C(14) C(13) H(9) 120.1 no
C(9) C(14) H(10) 119.0 no
C(13) C(14) H(10) 119.0 no
O(2) C(15) H(11) 109.5 no
O(2) C(15) H(12) 109.5 no
O(2) C(15) H(13) 109.5 no
H(11) C(15) H(12) 109.5 no
H(11) C(15) H(13) 109.5 no
H(12) C(15) H(13) 109.5 no

loop_
_geom_bond_atom_site_label_1
_geom_bond_atom_site_label_2
_geom_bond_distance
_geom_bond_publ_flag
O(1) C(6) 1.215(3) yes
O(2) C(12) 1.354(3) yes
O(2) C(15) 1.422(3) yes
N(1) C(1) 1.322(4) yes
N(1) C(5) 1.330(4) yes
C(1) C(2) 1.372(4) yes
C(2) C(3) 1.388(3) yes
C(3) C(4) 1.373(4) yes
C(3) C(6) 1.509(4) yes
C(4) C(5) 1.364(4) yes
C(6) C(7) 1.452(4) yes
C(7) C(8) 1.331(4) yes
C(8) C(9) 1.457(4) yes
C(9) C(10) 1.378(4) yes
C(9) C(14) 1.391(4) yes
C(10) C(11) 1.367(4) yes
C(11) C(12) 1.399(4) yes
C(12) C(13) 1.387(4) yes
C(13) C(14) 1.355(4) yes
N(1) H(14) 0.860 no
C(1) H(1) 0.930 no
C(2) H(2) 0.930 no
C(4) H(3) 0.930 no
C(5) H(4) 0.930 no
C(7) H(5) 0.930 no
C(8) H(6) 0.930 no
C(10) H(7) 0.930 no
C(11) H(8) 0.930 no
C(13) H(9) 0.930 no
C(14) H(10) 0.930 no
C(15) H(11) 0.960 no
C(15) H(12) 0.960 no
C(15) H(13) 0.960 no

loop_
_geom_contact_atom_site_label_1
_geom_contact_atom_site_label_2
_geom_contact_distance
_geom_contact_site_symmetry_2
Cl(1) N(1) 2.977(2) 2_545
Cl(1) C(2) 3.552(3) .
Cl(1) C(5) 3.500(3) 4_474
O(1) C(1) 3.340(3) 4_575
O(2) O(2) 3.105(3) 3_566
O(2) C(15) 3.279(4) 3_566
N(1) Cl(1) 2.977(2) 2_555
N(1) C(13) 3.487(4) 3_676
C(1) O(1) 3.340(3) 4_474
C(1) C(13) 3.543(5) 3_576
C(2) Cl(1) 3.552(3) .
C(2) C(13) 3.515(4) 3_576
C(2) C(14) 3.497(4) 3_576
C(3) C(11) 3.448(4) 3_576
C(5) Cl(1) 3.500(3) 4_575
C(5) C(12) 3.475(4) 3_676
C(5) C(13) 3.458(5) 3_676
C(6) C(10) 3.416(4) 3_576
C(7) C(7) 3.574(5) 3_676
C(7) C(10) 3.588(4) 3_576
C(10) C(6) 3.416(4) 3_576
C(10) C(7) 3.588(4) 3_576
C(11) C(3) 3.448(4) 3_576
C(12) C(5) 3.475(4) 3_676
C(13) N(1) 3.487(4) 3_676
C(13) C(1) 3.543(5) 3_576
C(13) C(2) 3.515(4) 3_576
C(13) C(5) 3.458(5) 3_676
C(14) C(2) 3.497(4) 3_576
C(15) O(2) 3.279(4) 3_566
Cl(1) H(2) 2.644 .
Cl(1) H(3) 3.079 4_474
Cl(1) H(4) 3.575 2_545
Cl(1) H(4) 2.793 4_474
Cl(1) H(5) 2.972 .
Cl(1) H(6) 3.301 3_576
Cl(1) H(7) 2.936 .
Cl(1) H(9) 3.561 4_464
Cl(1) H(11) 3.033 2_455
Cl(1) H(12) 3.285 2_555
Cl(1) H(13) 3.340 2_555
Cl(1) H(14) 2.162 2_545
O(1) H(1) 2.677 4_575
O(1) H(9) 2.918 2_556
O(1) H(12) 3.181 4_565
O(1) H(14) 3.598 4_575
O(2) H(4) 3.429 1_545
O(2) H(4) 3.377 3_676
O(2) H(11) 3.167 3_566
O(2) H(12) 3.027 3_566
O(2) H(14) 3.583 1_545
N(1) H(9) 3.363 3_676
N(1) H(12) 2.857 1_565
C(1) H(3) 3.500 4_474
C(1) H(8) 3.165 2_555
C(1) H(9) 3.541 3_576
C(1) H(10) 3.579 3_676
C(1) H(12) 3.534 1_565
C(4) H(1) 3.484 4_575
C(4) H(11) 3.123 3_576
C(5) H(4) 3.331 3_686
C(5) H(9) 3.571 3_676
C(5) H(11) 3.055 3_576
C(5) H(12) 3.425 1_565
C(6) H(1) 3.600 4_575
C(6) H(7) 3.409 3_576
C(7) H(7) 3.446 3_576
C(8) H(5) 3.501 3_576
C(8) H(13) 3.448 4_565
C(9) H(2) 3.444 3_576
C(9) H(5) 3.581 3_576
C(10) H(1) 3.305 2_545
C(11) H(1) 3.084 2_545
C(11) H(3) 3.510 3_676
C(11) H(10) 3.421 4_464
C(12) H(4) 3.484 3_676
C(14) H(2) 3.338 3_576
C(14) H(8) 3.343 4_565
C(14) H(13) 3.304 4_565
C(15) H(6) 2.939 4_464
C(15) H(9) 3.579 3_566
C(15) H(10) 3.111 4_464
C(15) H(14) 3.248 1_545
H(1) O(1) 2.677 4_474
H(1) C(4) 3.484 4_474
H(1) C(6) 3.600 4_474
H(1) C(10) 3.305 2_555
H(1) C(11) 3.084 2_555
H(1) H(3) 2.715 4_474
H(1) H(7) 3.045 2_555
H(1) H(8) 2.649 2_555
H(1) H(9) 3.586 3_576
H(1) H(13) 3.529 2_555
H(2) Cl(1) 2.644 .
H(2) C(9) 3.444 3_576
H(2) C(14) 3.338 3_576
H(2) H(3) 3.482 4_474
H(2) H(10) 3.512 3_576
H(2) H(13) 3.421 2_555
H(3) Cl(1) 3.079 4_575
H(3) C(1) 3.500 4_575
H(3) C(11) 3.510 3_676
H(3) H(1) 2.715 4_575
H(3) H(2) 3.482 4_575
H(3) H(8) 3.583 3_576
H(3) H(10) 3.325 2_556
H(3) H(11) 2.972 3_576
H(4) Cl(1) 3.575 2_555
H(4) Cl(1) 2.793 4_575
H(4) O(2) 3.429 1_565
H(4) O(2) 3.377 3_676
H(4) C(5) 3.331 3_686
H(4) C(12) 3.484 3_676
H(4) H(4) 2.551 3_686
H(4) H(11) 2.857 3_576
H(4) H(12) 3.449 1_565
H(4) H(14) 3.233 3_686
H(5) Cl(1) 2.972 .
H(5) C(8) 3.501 3_576
H(5) C(9) 3.581 3_576
H(6) Cl(1) 3.301 3_576
H(6) C(15) 2.939 4_565
H(6) H(11) 2.768 4_565
H(6) H(12) 2.857 4_565
H(6) H(13) 2.689 4_565
H(7) Cl(1) 2.936 .
H(7) C(6) 3.409 3_576
H(7) C(7) 3.446 3_576
H(7) H(1) 3.045 2_545
H(7) H(14) 3.350 2_545
H(8) C(1) 3.165 2_545
H(8) C(14) 3.343 4_464
H(8) H(1) 2.649 2_545
H(8) H(3) 3.583 3_576
H(8) H(9) 3.514 4_464
H(8) H(10) 2.541 4_464
H(9) Cl(1) 3.561 4_565
H(9) O(1) 2.918 2_546
H(9) N(1) 3.363 3_676
H(9) C(1) 3.541 3_576
H(9) C(5) 3.571 3_676
H(9) C(15) 3.579 3_566
H(9) H(1) 3.586 3_576
H(9) H(8) 3.514 4_565
H(9) H(11) 3.303 3_566
H(9) H(12) 2.989 3_566
H(9) H(14) 3.377 3_676
H(10) C(1) 3.579 3_676
H(10) C(11) 3.421 4_565
H(10) C(15) 3.111 4_565
H(10) H(2) 3.512 3_576
H(10) H(3) 3.325 2_546
H(10) H(8) 2.541 4_565
H(10) H(11) 2.905 4_565
H(10) H(13) 2.467 4_565
H(11) Cl(1) 3.033 2_445
H(11) O(2) 3.167 3_566
H(11) C(4) 3.123 3_576
H(11) C(5) 3.055 3_576
H(11) H(3) 2.972 3_576
H(11) H(4) 2.857 3_576
H(11) H(6) 2.768 4_464
H(11) H(9) 3.303 3_566
H(11) H(10) 2.905 4_464
H(12) Cl(1) 3.285 2_545
H(12) O(1) 3.181 4_464
H(12) O(2) 3.027 3_566
H(12) N(1) 2.857 1_545
H(12) C(1) 3.534 1_545
H(12) C(5) 3.425 1_545
H(12) H(4) 3.449 1_545
H(12) H(6) 2.857 4_464
H(12) H(9) 2.989 3_566
H(12) H(14) 2.446 1_545
H(13) Cl(1) 3.340 2_545
H(13) C(8) 3.448 4_464
H(13) C(14) 3.304 4_464
H(13) H(1) 3.529 2_545
H(13) H(2) 3.421 2_545
H(13) H(6) 2.689 4_464
H(13) H(10) 2.467 4_464
H(13) H(14) 3.488 1_545
H(14) Cl(1) 2.162 2_555
H(14) O(1) 3.598 4_474
H(14) O(2) 3.583 1_565
H(14) C(15) 3.248 1_565
H(14) H(4) 3.233 3_686
H(14) H(7) 3.350 2_555
H(14) H(9) 3.377 3_676
H(14) H(12) 2.446 1_565
H(14) H(13) 3.488 1_565

loop_
_geom_torsion_atom_site_label_1
_geom_torsion_atom_site_label_2
_geom_torsion_atom_site_label_3
_geom_torsion_atom_site_label_4
_geom_torsion
C(15) O(2) C(12) C(11) -6.2(4)
C(15) O(2) C(12) C(13) 173.9(3)
C(1) N(1) C(5) C(4) 0.6(5)
C(5) N(1) C(1) C(2) -0.7(5)
N(1) C(1) C(2) C(3) -0.4(4)
C(1) C(2) C(3) C(4) 1.5(4)
C(1) C(2) C(3) C(6) -177.0(3)
C(2) C(3) C(4) C(5) -1.6(4)
C(2) C(3) C(6) O(1) -177.5(3)
C(2) C(3) C(6) C(7) 1.1(4)
C(4) C(3) C(6) O(1) 4.0(4)
C(4) C(3) C(6) C(7) -177.4(3)
C(6) C(3) C(4) C(5) 177.0(3)
C(3) C(4) C(5) N(1) 0.6(5)
O(1) C(6) C(7) C(8) 3.2(5)
C(3) C(6) C(7) C(8) -175.3(3)
C(6) C(7) C(8) C(9) -176.7(3)
C(7) C(8) C(9) C(10) -7.9(6)
C(7) C(8) C(9) C(14) 171.9(3)
C(8) C(9) C(10) C(11) -179.4(3)
C(8) C(9) C(14) C(13) 179.7(3)
C(10) C(9) C(14) C(13) -0.5(5)
C(14) C(9) C(10) C(11) 0.9(5)
C(9) C(10) C(11) C(12) -0.8(5)
C(10) C(11) C(12) O(2) -179.5(3)
C(10) C(11) C(12) C(13) 0.4(5)
O(2) C(12) C(13) C(14) 179.9(2)
C(11) C(12) C(13) C(14) 0.0(4)
C(12) C(13) C(14) C(9) 0.1(4)
